data_7124943
loop_
_publ_author_name
'Wilkie, Ross P.'
'Neal, Andrew R.'
'Johnston, Craig A.'
'Voute, Nicholas'
'Lancefield, Christopher S.'
'Stell, Matthew D.'
'Medda, Federico'
'Makiyi, Edward F.'
'Turner, Emma M.'
'Stephen Ojo, O.'
'Slawin, Alexandra M. Z.'
'Lebl, Tomas'
'Mullen, Peter'
'Harrison, David J.'
'Ireland, Chris M.'
'Westwood, Nicholas J.'

_publ_section_title
;
 Total synthesis of dehaloperophoramidine using a highly
 diastereoselective Hosomi-Sakurai reaction.
;
_journal_issue 71
_journal_name_full 'Chemical communications (Cambridge, England)'
_journal_page_first 10747
_journal_page_last 10750
_journal_paper_doi 10.1039/c6cc05747k
_journal_volume 52
_journal_year 2016
_chemical_absolute_configuration ad
_chemical_formula_moiety 'C29 H31 N3 O S'
_chemical_formula_sum 'C29 H31 N3 O S'
_chemical_formula_weight 469.64
_space_group_crystal_system monoclinic
_space_group_IT_number 4
_space_group_name_Hall 'P 2yb'
_space_group_name_H-M_alt 'P 1 21 1'
_atom_sites_solution_hydrogens geom
_atom_sites_solution_primary direct
_atom_sites_solution_secondary difmap
_audit_creation_date 2015-09-20
_audit_creation_method 'by CrystalStructure 4.1'
_audit_update_record
;
2016-06-17 deposited with the CCDC.
2016-08-05 downloaded from the CCDC.
;
_cell_angle_alpha 90.0000
_cell_angle_beta 93.657(3)
_cell_angle_gamma 90.0000
_cell_formula_units_Z 4
_cell_length_a 13.438(3)
_cell_length_b 14.165(2)
_cell_length_c 13.5796(19)
_cell_measurement_reflns_used 3246
_cell_measurement_temperature 125
_cell_measurement_theta_max 74.60
_cell_measurement_theta_min 24.20
_cell_volume 2579.6(8)
_computing_cell_refinement 'CrystalClear-SM Expert 2.1 b45'
_computing_data_collection 'CrystalClear-SM Expert 2.1 b45 (Rigaku, 2015)'
_computing_data_reduction 'CrystalClear-SM Expert 2.1 b45'
_computing_molecular_graphics 'CrystalStructure 4.1'
_computing_publication_material 'CrystalStructure 4.1 (Rigaku, 2014)'
_computing_structure_refinement 'SHELXL2013 (Sheldrick, 2008)'
_computing_structure_solution 'SIR2011 (Burla, et al., 2012)'
_diffrn_ambient_temperature 125
_diffrn_detector_area_resol_mean 5.814
_diffrn_measured_fraction_theta_full 0.988
_diffrn_measured_fraction_theta_max 0.985
_diffrn_measurement_device_type 'Rigaku XtaLAB P200'
_diffrn_measurement_method \w
_diffrn_radiation_type 'Cu K\a'
_diffrn_radiation_wavelength 1.54187
_diffrn_reflns_av_R_equivalents 0.1235
_diffrn_reflns_Laue_measured_fraction_full 0.988
_diffrn_reflns_Laue_measured_fraction_max 0.985
_diffrn_reflns_limit_h_max 16
_diffrn_reflns_limit_h_min -16
_diffrn_reflns_limit_k_max 17
_diffrn_reflns_limit_k_min -16
_diffrn_reflns_limit_l_max 16
_diffrn_reflns_limit_l_min -16
_diffrn_reflns_number 28126
_diffrn_reflns_point_group_measured_fraction_full 0.924
_diffrn_reflns_point_group_measured_fraction_max 0.919
_diffrn_reflns_theta_full 67.687
_diffrn_reflns_theta_max 68.342
_diffrn_reflns_theta_min 4.488
_diffrn_standards_number 0
_exptl_absorpt_coefficient_mu 1.306
_exptl_absorpt_correction_T_max 0.937
_exptl_absorpt_correction_T_min 0.551
_exptl_absorpt_correction_type multi-scan
_exptl_absorpt_process_details 'REQAB (Rigaku, 1998)'
_exptl_crystal_colour colorless
_exptl_crystal_density_diffrn 1.209
_exptl_crystal_density_method 'not measured'
_exptl_crystal_description prism
_exptl_crystal_F_000 1000.00
_exptl_crystal_size_max 0.200
_exptl_crystal_size_mid 0.050
_exptl_crystal_size_min 0.050
_refine_diff_density_max 0.28
_refine_diff_density_min -0.45
_refine_ls_abs_structure_details
;
 Flack x determined using 3168 quotients [(I+)-(I-)]/[(I+)+(I-)]
 (Parsons, Flack and Wagner, Acta Cryst. B69 (2013) 249-259).
;
_refine_ls_abs_structure_Flack 0.010(11)
_refine_ls_extinction_method none
_refine_ls_goodness_of_fit_ref 1.035
_refine_ls_hydrogen_treatment mixed
_refine_ls_number_parameters 627
_refine_ls_number_reflns 8712
_refine_ls_number_restraints 3
_refine_ls_R_factor_all 0.0607
_refine_ls_R_factor_gt 0.0594
_refine_ls_shift/su_max 0.000
_refine_ls_structure_factor_coef Fsqd
_refine_ls_weighting_details 'w = 1/[\s^2^(Fo^2^)+(0.0727P)^2^+0.2584P] where P=(Fo^2^+2Fc^2^)/3'
_refine_ls_weighting_scheme calc
_refine_ls_wR_factor_gt 0.1505
_refine_ls_wR_factor_ref 0.1522
_reflns_number_gt 8450
_reflns_number_total 8712
_reflns_threshold_expression F^2^>2.0\s(F^2^)
_cod_data_source_file c6cc05747k2.cif
_cod_data_source_block 15
_cod_database_code 7124943

loop_
_space_group_symop_id
_space_group_symop_operation_xyz
1 +X,+Y,+Z
2 -X,1/2+Y,-Z

loop_
_atom_site_label
_atom_site_type_symbol
_atom_site_fract_x
_atom_site_fract_y
_atom_site_fract_z
_atom_site_U_iso_or_equiv
_atom_site_adp_type
_atom_site_occupancy
_atom_site_site_symmetry_order
_atom_site_calc_flag
_atom_site_refinement_flags_posn
_atom_site_refinement_flags_adp
S11 S 0.56625(6) 0.72246(7) 0.71872(6) 0.0297(2) Uani 1 1 d . .
S41 S 0.69638(6) 0.95396(6) 0.43040(6) 0.0300(2) Uani 1 1 d . .
O11 O 0.47963(19) 0.6720(2) 0.6682(2) 0.0352(6) Uani 1 1 d . .
O41 O 0.64672(19) 0.9286(2) 0.5223(2) 0.0355(6) Uani 1 1 d . .
N5 N 0.8314(2) 0.6043(2) 0.4428(2) 0.0319(7) Uani 1 1 d . .
N6 N 0.9194(2) 0.5499(2) 0.5881(2) 0.0320(7) Uani 1 1 d . .
N11 N 0.6482(2) 0.7548(2) 0.6383(2) 0.0293(7) Uani 1 1 d D .
N35 N 0.4059(2) 0.8171(2) 0.1671(2) 0.0320(7) Uani 1 1 d . .
N36 N 0.5437(2) 0.7858(2) 0.0737(2) 0.0336(7) Uani 1 1 d . .
N41 N 0.6141(2) 0.9887(2) 0.3415(2) 0.0283(7) Uani 1 1 d D .
C1 C 0.5688(3) 0.6891(3) 0.4457(3) 0.0319(8) Uani 1 1 d . .
H1 H 0.5231 0.7113 0.4910 0.038 Uiso 1 1 calc R U
C1A C 0.6667(3) 0.6695(3) 0.4797(3) 0.0303(8) Uani 1 1 d . .
C2 C 0.5365(3) 0.6770(3) 0.3479(3) 0.0323(8) Uani 1 1 d . .
H2 H 0.4688 0.6888 0.3269 0.039 Uiso 1 1 calc R U
C3 C 0.6035(3) 0.6475(3) 0.2802(3) 0.0350(9) Uani 1 1 d . .
H3 H 0.5822 0.6415 0.2124 0.042 Uiso 1 1 calc R U
C4 C 0.7012(3) 0.6269(3) 0.3113(3) 0.0334(8) Uani 1 1 d . .
H4 H 0.7466 0.6067 0.2647 0.040 Uiso 1 1 calc R U
C4A C 0.7337(3) 0.6356(3) 0.4113(3) 0.0288(8) Uani 1 1 d . .
C5 C 0.8851(3) 0.5396(3) 0.3813(3) 0.0348(9) Uani 1 1 d . .
H5A H 0.8369 0.4940 0.3502 0.042 Uiso 1 1 calc R U
H5B H 0.9336 0.5033 0.4242 0.042 Uiso 1 1 calc R U
C5A C 0.8579(3) 0.6069(3) 0.5417(3) 0.0292(8) Uani 1 1 d . .
C6A C 0.9148(3) 0.5732(3) 0.6906(3) 0.0324(8) Uani 1 1 d . .
C7 C 0.9607(3) 0.5250(3) 0.7689(3) 0.0399(10) Uani 1 1 d . .
H7 H 1.0039 0.4734 0.7586 0.048 Uiso 1 1 calc R U
C8 C 0.9418(3) 0.5546(4) 0.8640(3) 0.0433(10) Uani 1 1 d . .
H8 H 0.9716 0.5215 0.9191 0.052 Uiso 1 1 calc R U
C9 C 0.8805(3) 0.6312(4) 0.8797(3) 0.0427(10) Uani 1 1 d . .
H9 H 0.8694 0.6504 0.9452 0.051 Uiso 1 1 calc R U
C10 C 0.8346(3) 0.6804(3) 0.7995(3) 0.0357(9) Uani 1 1 d . .
H10 H 0.7931 0.7334 0.8094 0.043 Uiso 1 1 calc R U
C10A C 0.8516(3) 0.6496(3) 0.7056(3) 0.0302(8) Uani 1 1 d . .
C10B C 0.8118(3) 0.6827(3) 0.6050(3) 0.0293(8) Uani 1 1 d . .
C11 C 0.6972(3) 0.6766(3) 0.5895(3) 0.0292(8) Uani 1 1 d . .
H11 H 0.6760 0.6167 0.6211 0.035 Uiso 1 1 calc R U
C12 C 0.5158(3) 0.8392(3) 0.7488(3) 0.0344(9) Uani 1 1 d . .
C13 C 0.6007(3) 0.9054(3) 0.7836(3) 0.0425(10) Uani 1 1 d . .
H13A H 0.5729 0.9644 0.8076 0.051 Uiso 1 1 calc R U
H13B H 0.6421 0.9190 0.7285 0.051 Uiso 1 1 calc R U
H13C H 0.6415 0.8752 0.8371 0.051 Uiso 1 1 calc R U
C14 C 0.4477(3) 0.8174(4) 0.8327(3) 0.0421(10) Uani 1 1 d . .
H14A H 0.3927 0.7768 0.8077 0.051 Uiso 1 1 calc R U
H14B H 0.4209 0.8764 0.8576 0.051 Uiso 1 1 calc R U
H14C H 0.4863 0.7849 0.8862 0.051 Uiso 1 1 calc R U
C15 C 0.4553(3) 0.8778(3) 0.6597(3) 0.0384(9) Uani 1 1 d . .
H15A H 0.5000 0.8940 0.6080 0.046 Uiso 1 1 calc R U
H15B H 0.4193 0.9345 0.6788 0.046 Uiso 1 1 calc R U
H15C H 0.4074 0.8300 0.6348 0.046 Uiso 1 1 calc R U
C16 C 0.9406(3) 0.5868(4) 0.3007(3) 0.0387(10) Uani 1 1 d . .
C17 C 0.9414(4) 0.6823(4) 0.2851(4) 0.0496(11) Uani 1 1 d . .
H17 H 0.9059 0.7225 0.3266 0.059 Uiso 1 1 calc R U
C18 C 0.9933(4) 0.7217(5) 0.2094(4) 0.0645(14) Uani 1 1 d . .
H18 H 0.9921 0.7881 0.1994 0.077 Uiso 1 1 calc R U
C19 C 1.0465(4) 0.6649(5) 0.1487(4) 0.0635(15) Uani 1 1 d . .
H19 H 1.0828 0.6915 0.0977 0.076 Uiso 1 1 calc R U
C20 C 1.0455(4) 0.5687(5) 0.1640(4) 0.0648(17) Uani 1 1 d . .
H20 H 1.0807 0.5287 0.1222 0.078 Uiso 1 1 calc R U
C21 C 0.9940(4) 0.5293(4) 0.2394(3) 0.0501(12) Uani 1 1 d . .
H21 H 0.9951 0.4629 0.2492 0.060 Uiso 1 1 calc R U
C22 C 0.8520(3) 0.7811(3) 0.5784(3) 0.0329(8) Uani 1 1 d . .
H22A H 0.8288 0.7965 0.5096 0.039 Uiso 1 1 calc R U
H22B H 0.8240 0.8289 0.6221 0.039 Uiso 1 1 calc R U
C23 C 0.9642(3) 0.7869(3) 0.5883(3) 0.0387(9) Uani 1 1 d . .
H23 H 0.9963 0.7691 0.6499 0.046 Uiso 1 1 calc R U
C24 C 1.0216(3) 0.8147(3) 0.5187(4) 0.0468(11) Uani 1 1 d . .
H24A H 0.9926 0.8332 0.4560 0.056 Uiso 1 1 calc R U
H24B H 1.0919 0.8163 0.5311 0.056 Uiso 1 1 calc R U
C31 C 0.4185(3) 0.9406(3) 0.4088(3) 0.0305(8) Uani 1 1 d . .
H31 H 0.4653 0.9726 0.4523 0.037 Uiso 1 1 calc R U
C31A C 0.4488(3) 0.9053(3) 0.3200(3) 0.0297(8) Uani 1 1 d . .
C32 C 0.3199(3) 0.9298(3) 0.4353(3) 0.0344(8) Uani 1 1 d . .
H32 H 0.3008 0.9526 0.4971 0.041 Uiso 1 1 calc R U
C33 C 0.2511(3) 0.8861(3) 0.3715(3) 0.0362(9) Uani 1 1 d . .
H33 H 0.1840 0.8804 0.3887 0.043 Uiso 1 1 calc R U
C34 C 0.2787(3) 0.8502(3) 0.2822(3) 0.0356(9) Uani 1 1 d . .
H34 H 0.2306 0.8198 0.2387 0.043 Uiso 1 1 calc R U
C34A C 0.3773(3) 0.8587(3) 0.2563(3) 0.0309(8) Uani 1 1 d . .
C35A C 0.4987(3) 0.8375(3) 0.1359(3) 0.0299(8) Uani 1 1 d . .
C35 C 0.3528(3) 0.7360(3) 0.1232(3) 0.0360(9) Uani 1 1 d . .
H35A H 0.3179 0.7033 0.1755 0.043 Uiso 1 1 calc R U
H35B H 0.4023 0.6914 0.0988 0.043 Uiso 1 1 calc R U
C36A C 0.6407(3) 0.8255(3) 0.0705(3) 0.0325(8) Uani 1 1 d . .
C37 C 0.7162(3) 0.7930(3) 0.0144(3) 0.0395(9) Uani 1 1 d . .
H37 H 0.7069 0.7392 -0.0270 0.047 Uiso 1 1 calc R U
C38 C 0.8064(3) 0.8424(4) 0.0210(3) 0.0467(11) Uani 1 1 d . .
H38 H 0.8598 0.8217 -0.0161 0.056 Uiso 1 1 calc R U
C39 C 0.8189(3) 0.9209(4) 0.0809(4) 0.0489(12) Uani 1 1 d . .
H39 H 0.8808 0.9535 0.0839 0.059 Uiso 1 1 calc R U
C40 C 0.7425(3) 0.9532(3) 0.1371(3) 0.0414(10) Uani 1 1 d . .
H40 H 0.7516 1.0073 0.1779 0.050 Uiso 1 1 calc R U
C40A C 0.6530(3) 0.9043(3) 0.1318(3) 0.0333(8) Uani 1 1 d . .
C40B C 0.5551(3) 0.9225(3) 0.1780(3) 0.0312(8) Uani 1 1 d . .
C41 C 0.5565(3) 0.9132(3) 0.2912(3) 0.0289(8) Uani 1 1 d . .
H41 H 0.5904 0.8522 0.3094 0.035 Uiso 1 1 calc R U
C42 C 0.7588(3) 1.0676(3) 0.4601(3) 0.0321(8) Uani 1 1 d . .
C43 C 0.7972(3) 1.1098(3) 0.3668(3) 0.0434(10) Uani 1 1 d . .
H43A H 0.7407 1.1295 0.3225 0.052 Uiso 1 1 calc R U
H43B H 0.8365 1.0625 0.3338 0.052 Uiso 1 1 calc R U
H43C H 0.8392 1.1647 0.3841 0.052 Uiso 1 1 calc R U
C44 C 0.8462(3) 1.0400(3) 0.5325(4) 0.0432(10) Uani 1 1 d . .
H44A H 0.8207 1.0078 0.5895 0.052 Uiso 1 1 calc R U
H44B H 0.8826 1.0969 0.5547 0.052 Uiso 1 1 calc R U
H44C H 0.8913 0.9977 0.4996 0.052 Uiso 1 1 calc R U
C45 C 0.6888(3) 1.1339(3) 0.5102(3) 0.0401(9) Uani 1 1 d . .
H45A H 0.7258 1.1897 0.5346 0.048 Uiso 1 1 calc R U
H45B H 0.6606 1.1013 0.5657 0.048 Uiso 1 1 calc R U
H45C H 0.6348 1.1535 0.4627 0.048 Uiso 1 1 calc R U
C46 C 0.2774(3) 0.7592(3) 0.0391(3) 0.0364(9) Uani 1 1 d . .
C47 C 0.2359(3) 0.8482(4) 0.0270(4) 0.0458(11) Uani 1 1 d . .
H47 H 0.2565 0.8978 0.0708 0.055 Uiso 1 1 calc R U
C48 C 0.1635(4) 0.8652(4) -0.0498(4) 0.0559(13) Uani 1 1 d . .
H48 H 0.1361 0.9267 -0.0589 0.067 Uiso 1 1 calc R U
C49 C 0.1322(4) 0.7936(4) -0.1118(4) 0.0577(13) Uani 1 1 d . .
H49 H 0.0822 0.8052 -0.1631 0.069 Uiso 1 1 calc R U
C50 C 0.1727(3) 0.7047(4) -0.1004(4) 0.0515(12) Uani 1 1 d . .
H50 H 0.1508 0.6551 -0.1436 0.062 Uiso 1 1 calc R U
C51 C 0.2453(3) 0.6877(3) -0.0257(3) 0.0417(10) Uani 1 1 d . .
H51 H 0.2736 0.6265 -0.0185 0.050 Uiso 1 1 calc R U
C52 C 0.5077(3) 1.0168(3) 0.1423(3) 0.0366(9) Uani 1 1 d . .
H52A H 0.4465 1.0276 0.1777 0.044 Uiso 1 1 calc R U
H52B H 0.5548 1.0687 0.1605 0.044 Uiso 1 1 calc R U
C53 C 0.4817(4) 1.0216(3) 0.0346(3) 0.0426(10) Uani 1 1 d . .
H53 H 0.5324 1.0077 -0.0088 0.051 Uiso 1 1 calc R U
C54 C 0.3925(4) 1.0439(4) -0.0044(4) 0.0563(13) Uani 1 1 d . .
H54A H 0.3402 1.0582 0.0370 0.068 Uiso 1 1 calc R U
H54B H 0.3805 1.0458 -0.0741 0.068 Uiso 1 1 calc R U
H11N H 0.634(4) 0.807(2) 0.593(3) 0.047(13) Uiso 1 1 d D .
H41N H 0.578(3) 1.0476(19) 0.350(4) 0.047(14) Uiso 1 1 d D .

loop_
_atom_site_aniso_label
_atom_site_aniso_U_11
_atom_site_aniso_U_22
_atom_site_aniso_U_33
_atom_site_aniso_U_23
_atom_site_aniso_U_13
_atom_site_aniso_U_12
S11 0.0275(4) 0.0326(5) 0.0294(4) 0.0024(3) 0.0045(3) 0.0006(4)
S41 0.0295(4) 0.0289(5) 0.0315(5) 0.0000(3) 0.0023(3) 0.0006(3)
O11 0.0307(13) 0.0358(15) 0.0393(15) 0.0016(12) 0.0042(11) -0.0048(11)
O41 0.0373(14) 0.0374(16) 0.0320(14) 0.0051(12) 0.0039(11) -0.0052(12)
N5 0.0294(15) 0.0367(19) 0.0297(16) -0.0003(14) 0.0030(13) 0.0035(14)
N6 0.0282(15) 0.0343(18) 0.0341(16) 0.0005(14) 0.0056(13) 0.0005(13)
N11 0.0281(14) 0.0317(18) 0.0285(15) -0.0008(13) 0.0040(12) 0.0018(12)
N35 0.0312(15) 0.0336(18) 0.0312(16) -0.0053(13) 0.0015(13) -0.0045(13)
N36 0.0352(17) 0.0340(18) 0.0317(16) -0.0040(14) 0.0031(13) -0.0039(14)
N41 0.0299(15) 0.0276(17) 0.0275(15) -0.0010(13) 0.0019(12) -0.0003(13)
C1 0.0297(18) 0.030(2) 0.037(2) 0.0005(16) 0.0075(15) -0.0004(15)
C1A 0.0300(18) 0.028(2) 0.033(2) 0.0022(15) 0.0035(15) -0.0005(14)
C2 0.0333(18) 0.028(2) 0.036(2) 0.0006(15) 0.0029(16) 0.0006(15)
C3 0.041(2) 0.033(2) 0.0312(19) 0.0019(17) 0.0006(16) -0.0001(17)
C4 0.0344(18) 0.033(2) 0.0330(19) 0.0000(16) 0.0033(15) -0.0012(16)
C4A 0.0265(17) 0.029(2) 0.0321(18) 0.0020(15) 0.0080(14) 0.0017(15)
C5 0.036(2) 0.037(2) 0.033(2) -0.0029(17) 0.0092(16) 0.0040(16)
C5A 0.0285(17) 0.030(2) 0.0300(18) -0.0015(15) 0.0070(14) -0.0029(15)
C6A 0.0259(17) 0.038(2) 0.033(2) -0.0025(16) 0.0051(15) 0.0015(15)
C7 0.0317(19) 0.048(3) 0.040(2) 0.0044(19) 0.0054(17) 0.0080(18)
C8 0.035(2) 0.061(3) 0.034(2) 0.008(2) 0.0027(17) 0.012(2)
C9 0.037(2) 0.062(3) 0.030(2) -0.0003(19) 0.0029(16) 0.009(2)
C10 0.0306(18) 0.044(2) 0.033(2) -0.0049(17) 0.0039(15) 0.0054(17)
C10A 0.0265(16) 0.034(2) 0.0307(18) 0.0018(16) 0.0028(14) -0.0007(15)
C10B 0.0258(17) 0.031(2) 0.0310(19) -0.0011(15) 0.0029(14) -0.0005(15)
C11 0.0273(17) 0.028(2) 0.0323(19) -0.0020(15) 0.0051(14) 0.0020(14)
C12 0.0334(18) 0.038(2) 0.033(2) -0.0053(17) 0.0049(15) 0.0008(16)
C13 0.043(2) 0.044(3) 0.041(2) -0.0099(19) 0.0038(18) -0.0042(19)
C14 0.043(2) 0.050(3) 0.034(2) -0.0033(19) 0.0125(17) 0.0008(19)
C15 0.041(2) 0.035(2) 0.040(2) 0.0003(17) 0.0048(18) 0.0078(18)
C16 0.0282(18) 0.056(3) 0.032(2) -0.0059(19) 0.0038(16) 0.0022(18)
C17 0.053(3) 0.048(3) 0.050(3) 0.001(2) 0.021(2) -0.002(2)
C18 0.063(3) 0.070(4) 0.063(3) 0.007(3) 0.023(3) -0.011(3)
C19 0.054(3) 0.091(5) 0.047(3) 0.003(3) 0.017(2) -0.017(3)
C20 0.053(3) 0.100(5) 0.044(3) -0.017(3) 0.019(2) -0.002(3)
C21 0.050(2) 0.062(3) 0.040(2) -0.014(2) 0.013(2) 0.001(2)
C22 0.0273(18) 0.031(2) 0.041(2) -0.0005(17) 0.0037(15) -0.0003(15)
C23 0.0277(19) 0.040(2) 0.049(2) 0.0016(19) 0.0033(17) -0.0033(17)
C24 0.034(2) 0.042(3) 0.065(3) 0.006(2) 0.006(2) -0.0032(18)
C31 0.0332(17) 0.029(2) 0.0297(18) -0.0002(15) 0.0041(14) 0.0010(15)
C31A 0.0316(18) 0.0262(19) 0.0313(19) 0.0030(15) 0.0033(15) -0.0014(15)
C32 0.0345(19) 0.036(2) 0.0333(19) 0.0024(16) 0.0104(15) 0.0019(16)
C33 0.0296(18) 0.040(2) 0.040(2) 0.0055(17) 0.0087(16) 0.0045(16)
C34 0.0288(17) 0.037(2) 0.041(2) 0.0044(18) 0.0006(16) -0.0028(16)
C34A 0.0324(18) 0.031(2) 0.0296(18) 0.0002(15) 0.0018(15) 0.0029(15)
C35A 0.0342(18) 0.028(2) 0.0277(18) 0.0011(15) 0.0000(15) 0.0002(15)
C35 0.037(2) 0.033(2) 0.038(2) -0.0033(17) 0.0006(17) -0.0068(17)
C36A 0.0345(19) 0.035(2) 0.0280(18) 0.0025(16) 0.0043(15) -0.0037(16)
C37 0.041(2) 0.041(3) 0.037(2) -0.0047(18) 0.0074(17) 0.0002(18)
C38 0.040(2) 0.058(3) 0.044(2) -0.006(2) 0.0146(18) -0.002(2)
C39 0.038(2) 0.063(3) 0.047(2) -0.009(2) 0.0131(19) -0.015(2)
C40 0.043(2) 0.046(3) 0.035(2) -0.0091(19) 0.0105(17) -0.0166(19)
C40A 0.0344(19) 0.037(2) 0.0289(18) 0.0000(16) 0.0067(15) -0.0034(16)
C40B 0.0335(18) 0.032(2) 0.0286(19) -0.0030(16) 0.0054(15) -0.0054(16)
C41 0.0313(18) 0.0260(19) 0.0297(19) 0.0007(15) 0.0046(15) -0.0012(15)
C42 0.0291(17) 0.034(2) 0.0332(19) -0.0040(16) 0.0018(15) -0.0038(16)
C43 0.044(2) 0.044(3) 0.043(2) -0.005(2) 0.0100(18) -0.0139(19)
C44 0.0312(19) 0.040(2) 0.057(3) -0.003(2) -0.0060(18) -0.0015(17)
C45 0.039(2) 0.039(2) 0.042(2) -0.0085(18) -0.0032(17) 0.0031(18)
C46 0.0307(19) 0.045(2) 0.034(2) -0.0009(18) 0.0045(16) -0.0062(17)
C47 0.044(2) 0.048(3) 0.045(2) -0.004(2) -0.0020(19) -0.003(2)
C48 0.060(3) 0.060(3) 0.046(3) 0.000(2) -0.010(2) 0.012(2)
C49 0.053(3) 0.073(4) 0.045(3) -0.008(3) -0.012(2) 0.003(3)
C50 0.045(2) 0.066(3) 0.044(2) -0.017(2) 0.0004(19) -0.006(2)
C51 0.037(2) 0.049(3) 0.039(2) -0.0058(19) 0.0060(17) -0.0008(19)
C52 0.049(2) 0.030(2) 0.031(2) -0.0007(16) 0.0055(17) -0.0033(18)
C53 0.061(3) 0.032(2) 0.035(2) 0.0038(18) 0.0039(19) -0.003(2)
C54 0.076(3) 0.046(3) 0.045(3) 0.009(2) -0.008(2) 0.001(3)

loop_
_atom_type_symbol
_atom_type_description
_atom_type_scat_dispersion_real
_atom_type_scat_dispersion_imag
_atom_type_scat_source
C C 0.0181 0.0091
;
International Tables for Crystallography
(Vol. C, Tables 4.2.6.8 and 6.1.1.4)
;
H H 0.0000 0.0000
;
International Tables for Crystallography
(Vol. C, Table 6.1.1.4)
;
N N 0.0311 0.0180
;
International Tables for Crystallography
(Vol. C, Tables 4.2.6.8 and 6.1.1.4)
;
O O 0.0492 0.0322
;
International Tables for Crystallography
(Vol. C, Tables 4.2.6.8 and 6.1.1.4)
;
S S 0.3331 0.5567
;
International Tables for Crystallography
(Vol. C, Tables 4.2.6.8 and 6.1.1.4)
;

loop_
_geom_angle_atom_site_label_1
_geom_angle_atom_site_label_2
_geom_angle_atom_site_label_3
_geom_angle
O11 S11 N11 111.01(16)
O11 S11 C12 104.13(17)
N11 S11 C12 99.60(17)
O41 S41 N41 111.48(15)
O41 S41 C42 104.33(17)
N41 S41 C42 99.93(17)
C5A N5 C4A 117.6(3)
C5A N5 C5 118.2(3)
C4A N5 C5 120.2(3)
C5A N6 C6A 105.3(3)
C11 N11 S11 115.0(3)
C11 N11 H11N 111(3)
S11 N11 H11N 121(3)
C35A N35 C34A 118.5(3)
C35A N35 C35 118.0(3)
C34A N35 C35 121.4(3)
C35A N36 C36A 105.3(3)
C41 N41 S41 115.5(3)
C41 N41 H41N 115(3)
S41 N41 H41N 119(3)
C2 C1 C1A 121.7(4)
C2 C1 H1 119.1
C1A C1 H1 119.1
C1 C1A C4A 118.4(4)
C1 C1A C11 120.0(3)
C4A C1A C11 121.4(3)
C1 C2 C3 119.7(4)
C1 C2 H2 120.2
C3 C2 H2 120.2
C4 C3 C2 120.2(4)
C4 C3 H3 119.9
C2 C3 H3 119.9
C3 C4 C4A 120.4(4)
C3 C4 H4 119.8
C4A C4 H4 119.8
C4 C4A C1A 119.5(3)
C4 C4A N5 119.1(3)
C1A C4A N5 121.4(3)
N5 C5 C16 114.8(4)
N5 C5 H5A 108.6
C16 C5 H5A 108.6
N5 C5 H5B 108.6
C16 C5 H5B 108.6
H5A C5 H5B 107.5
N6 C5A N5 125.5(3)
N6 C5A C10B 115.7(3)
N5 C5A C10B 118.7(3)
C7 C6A C10A 121.1(4)
C7 C6A N6 126.2(4)
C10A C6A N6 112.6(3)
C6A C7 C8 117.9(4)
C6A C7 H7 121.1
C8 C7 H7 121.1
C9 C8 C7 121.5(4)
C9 C8 H8 119.3
C7 C8 H8 119.3
C8 C9 C10 120.3(4)
C8 C9 H9 119.8
C10 C9 H9 119.8
C10A C10 C9 118.0(4)
C10A C10 H10 121.0
C9 C10 H10 121.0
C10 C10A C6A 121.2(4)
C10 C10A C10B 131.9(4)
C6A C10A C10B 106.9(3)
C10A C10B C5A 99.1(3)
C10A C10B C11 113.5(3)
C5A C10B C11 108.8(3)
C10A C10B C22 112.4(3)
C5A C10B C22 109.9(3)
C11 C10B C22 112.3(3)
N11 C11 C1A 113.0(3)
N11 C11 C10B 111.6(3)
C1A C11 C10B 109.8(3)
N11 C11 H11 107.4
C1A C11 H11 107.4
C10B C11 H11 107.4
C15 C12 C13 112.2(4)
C15 C12 C14 110.5(3)
C13 C12 C14 111.2(3)
C15 C12 S11 109.5(3)
C13 C12 S11 109.9(3)
C14 C12 S11 103.2(3)
C12 C13 H13A 109.5
C12 C13 H13B 109.5
H13A C13 H13B 109.5
C12 C13 H13C 109.5
H13A C13 H13C 109.5
H13B C13 H13C 109.5
C12 C14 H14A 109.5
C12 C14 H14B 109.5
H14A C14 H14B 109.5
C12 C14 H14C 109.5
H14A C14 H14C 109.5
H14B C14 H14C 109.5
C12 C15 H15A 109.5
C12 C15 H15B 109.5
H15A C15 H15B 109.5
C12 C15 H15C 109.5
H15A C15 H15C 109.5
H15B C15 H15C 109.5
C17 C16 C21 118.4(4)
C17 C16 C5 123.7(4)
C21 C16 C5 117.9(4)
C16 C17 C18 121.1(5)
C16 C17 H17 119.4
C18 C17 H17 119.4
C19 C18 C17 120.5(6)
C19 C18 H18 119.7
C17 C18 H18 119.7
C20 C19 C18 118.4(5)
C20 C19 H19 120.8
C18 C19 H19 120.8
C19 C20 C21 121.2(5)
C19 C20 H20 119.4
C21 C20 H20 119.4
C20 C21 C16 120.3(5)
C20 C21 H21 119.9
C16 C21 H21 119.9
C23 C22 C10B 113.0(3)
C23 C22 H22A 109.0
C10B C22 H22A 109.0
C23 C22 H22B 109.0
C10B C22 H22B 109.0
H22A C22 H22B 107.8
C24 C23 C22 125.4(4)
C24 C23 H23 117.3
C22 C23 H23 117.3
C23 C24 H24A 120.0
C23 C24 H24B 120.0
H24A C24 H24B 120.0
C31A C31 C32 121.1(4)
C31A C31 H31 119.5
C32 C31 H31 119.5
C31 C31A C34A 118.2(3)
C31 C31A C41 122.0(3)
C34A C31A C41 119.7(3)
C33 C32 C31 119.8(4)
C33 C32 H32 120.1
C31 C32 H32 120.1
C32 C33 C34 120.7(3)
C32 C33 H33 119.7
C34 C33 H33 119.7
C33 C34 C34A 119.9(4)
C33 C34 H34 120.0
C34A C34 H34 120.0
C34 C34A C31A 120.3(3)
C34 C34A N35 119.4(4)
C31A C34A N35 120.2(3)
N36 C35A N35 123.6(4)
N36 C35A C40B 116.9(3)
N35 C35A C40B 119.4(3)
N35 C35 C46 115.0(3)
N35 C35 H35A 108.5
C46 C35 H35A 108.5
N35 C35 H35B 108.5
C46 C35 H35B 108.5
H35A C35 H35B 107.5
C37 C36A C40A 122.0(4)
C37 C36A N36 126.1(4)
C40A C36A N36 111.8(3)
C36A C37 C38 117.4(4)
C36A C37 H37 121.3
C38 C37 H37 121.3
C39 C38 C37 120.9(4)
C39 C38 H38 119.5
C37 C38 H38 119.5
C38 C39 C40 121.3(4)
C38 C39 H39 119.4
C40 C39 H39 119.4
C40A C40 C39 118.4(4)
C40A C40 H40 120.8
C39 C40 H40 120.8
C40 C40A C36A 120.0(4)
C40 C40A C40B 131.9(4)
C36A C40A C40B 108.0(3)
C35A C40B C40A 97.7(3)
C35A C40B C41 106.5(3)
C40A C40B C41 116.2(3)
C35A C40B C52 112.5(3)
C40A C40B C52 111.6(3)
C41 C40B C52 111.4(3)
N41 C41 C31A 114.5(3)
N41 C41 C40B 112.1(3)
C31A C41 C40B 108.0(3)
N41 C41 H41 107.3
C31A C41 H41 107.3
C40B C41 H41 107.3
C43 C42 C45 112.5(4)
C43 C42 C44 110.3(3)
C45 C42 C44 109.9(3)
C43 C42 S41 109.5(3)
C45 C42 S41 110.5(3)
C44 C42 S41 103.6(3)
C42 C43 H43A 109.5
C42 C43 H43B 109.5
H43A C43 H43B 109.5
C42 C43 H43C 109.5
H43A C43 H43C 109.5
H43B C43 H43C 109.5
C42 C44 H44A 109.5
C42 C44 H44B 109.5
H44A C44 H44B 109.5
C42 C44 H44C 109.5
H44A C44 H44C 109.5
H44B C44 H44C 109.5
C42 C45 H45A 109.5
C42 C45 H45B 109.5
H45A C45 H45B 109.5
C42 C45 H45C 109.5
H45A C45 H45C 109.5
H45B C45 H45C 109.5
C47 C46 C51 118.8(4)
C47 C46 C35 122.2(4)
C51 C46 C35 119.0(4)
C46 C47 C48 120.0(5)
C46 C47 H47 120.0
C48 C47 H47 120.0
C49 C48 C47 120.2(5)
C49 C48 H48 119.9
C47 C48 H48 119.9
C48 C49 C50 120.3(5)
C48 C49 H49 119.8
C50 C49 H49 119.8
C49 C50 C51 119.8(5)
C49 C50 H50 120.1
C51 C50 H50 120.1
C50 C51 C46 120.9(5)
C50 C51 H51 119.6
C46 C51 H51 119.6
C53 C52 C40B 114.5(3)
C53 C52 H52A 108.6
C40B C52 H52A 108.6
C53 C52 H52B 108.6
C40B C52 H52B 108.6
H52A C52 H52B 107.6
C54 C53 C52 124.0(5)
C54 C53 H53 118.0
C52 C53 H53 118.0
C53 C54 H54A 120.0
C53 C54 H54B 120.0
H54A C54 H54B 120.0

loop_
_geom_bond_atom_site_label_1
_geom_bond_atom_site_label_2
_geom_bond_distance
S11 O11 1.495(3)
S11 N11 1.664(3)
S11 C12 1.843(4)
S41 O41 1.496(3)
S41 N41 1.658(3)
S41 C42 1.848(4)
N5 C5A 1.367(5)
N5 C4A 1.426(5)
N5 C5 1.462(5)
N6 C5A 1.290(5)
N6 C6A 1.435(5)
N11 C11 1.467(5)
N11 H11N 0.977(7)
N35 C35A 1.373(5)
N35 C34A 1.422(5)
N35 C35 1.460(5)
N36 C35A 1.295(5)
N36 C36A 1.422(5)
N41 C41 1.463(5)
N41 H41N 0.979(7)
C1 C2 1.382(6)
C1 C1A 1.394(5)
C1 H1 0.9500
C1A C4A 1.417(5)
C1A C11 1.525(5)
C2 C3 1.392(6)
C2 H2 0.9500
C3 C4 1.384(6)
C3 H3 0.9500
C4 C4A 1.406(6)
C4 H4 0.9500
C5 C16 1.518(6)
C5 H5A 0.9900
C5 H5B 0.9900
C5A C10B 1.531(5)
C6A C7 1.377(6)
C6A C10A 1.399(6)
C7 C8 1.395(6)
C7 H7 0.9500
C8 C9 1.388(7)
C8 H8 0.9500
C9 C10 1.403(6)
C9 H9 0.9500
C10 C10A 1.380(5)
C10 H10 0.9500
C10A C10B 1.511(5)
C10B C11 1.543(5)
C10B C22 1.546(6)
C11 H11 1.0000
C12 C15 1.516(6)
C12 C13 1.528(6)
C12 C14 1.537(5)
C13 H13A 0.9800
C13 H13B 0.9800
C13 H13C 0.9800
C14 H14A 0.9800
C14 H14B 0.9800
C14 H14C 0.9800
C15 H15A 0.9800
C15 H15B 0.9800
C15 H15C 0.9800
C16 C17 1.370(8)
C16 C21 1.395(6)
C17 C18 1.396(7)
C17 H17 0.9500
C18 C19 1.383(9)
C18 H18 0.9500
C19 C20 1.377(10)
C19 H19 0.9500
C20 C21 1.389(8)
C20 H20 0.9500
C21 H21 0.9500
C22 C23 1.508(5)
C22 H22A 0.9900
C22 H22B 0.9900
C23 C24 1.318(6)
C23 H23 0.9500
C24 H24A 0.9500
C24 H24B 0.9500
C31 C31A 1.391(5)
C31 C32 1.403(5)
C31 H31 0.9500
C31A C34A 1.415(6)
C31A C41 1.527(5)
C32 C33 1.373(6)
C32 H32 0.9500
C33 C34 1.387(6)
C33 H33 0.9500
C34 C34A 1.397(5)
C34 H34 0.9500
C35A C40B 1.515(5)
C35 C46 1.513(6)
C35 H35A 0.9900
C35 H35B 0.9900
C36A C37 1.386(6)
C36A C40A 1.396(6)
C37 C38 1.398(6)
C37 H37 0.9500
C38 C39 1.381(7)
C38 H38 0.9500
C39 C40 1.395(6)
C39 H39 0.9500
C40 C40A 1.385(6)
C40 H40 0.9500
C40A C40B 1.516(5)
C40B C41 1.541(5)
C40B C52 1.545(6)
C41 H41 1.0000
C42 C43 1.520(6)
C42 C45 1.520(6)
C42 C44 1.534(6)
C43 H43A 0.9800
C43 H43B 0.9800
C43 H43C 0.9800
C44 H44A 0.9800
C44 H44B 0.9800
C44 H44C 0.9800
C45 H45A 0.9800
C45 H45B 0.9800
C45 H45C 0.9800
C46 C47 1.384(7)
C46 C51 1.392(6)
C47 C48 1.401(7)
C47 H47 0.9500
C48 C49 1.368(8)
C48 H48 0.9500
C49 C50 1.376(8)
C49 H49 0.9500
C50 C51 1.383(7)
C50 H50 0.9500
C51 H51 0.9500
C52 C53 1.484(6)
C52 H52A 0.9900
C52 H52B 0.9900
C53 C54 1.317(8)
C53 H53 0.9500
C54 H54A 0.9500
C54 H54B 0.9500

loop_
_geom_torsion_atom_site_label_1
_geom_torsion_atom_site_label_2
_geom_torsion_atom_site_label_3
_geom_torsion_atom_site_label_4
_geom_torsion
O11 S11 N11 C11 -64.7(3)
C12 S11 N11 C11 -174.0(3)
O41 S41 N41 C41 -76.6(3)
C42 S41 N41 C41 173.6(3)
C2 C1 C1A C4A -0.6(6)
C2 C1 C1A C11 -175.3(4)
C1A C1 C2 C3 -2.1(6)
C1 C2 C3 C4 2.4(6)
C2 C3 C4 C4A -0.1(6)
C3 C4 C4A C1A -2.6(6)
C3 C4 C4A N5 173.3(4)
C1 C1A C4A C4 3.0(6)
C11 C1A C4A C4 177.6(4)
C1 C1A C4A N5 -172.9(4)
C11 C1A C4A N5 1.7(6)
C5A N5 C4A C4 -175.0(4)
C5 N5 C4A C4 -18.2(5)
C5A N5 C4A C1A 0.8(5)
C5 N5 C4A C1A 157.7(4)
C5A N5 C5 C16 -119.1(4)
C4A N5 C5 C16 84.2(4)
C6A N6 C5A N5 -173.6(3)
C6A N6 C5A C10B 6.0(4)
C4A N5 C5A N6 149.4(4)
C5 N5 C5A N6 -7.9(6)
C4A N5 C5A C10B -30.2(5)
C5 N5 C5A C10B 172.5(3)
C5A N6 C6A C7 173.5(4)
C5A N6 C6A C10A -2.7(4)
C10A C6A C7 C8 0.3(6)
N6 C6A C7 C8 -175.6(4)
C6A C7 C8 C9 -1.3(7)
C7 C8 C9 C10 0.8(7)
C8 C9 C10 C10A 0.8(6)
C9 C10 C10A C6A -1.8(6)
C9 C10 C10A C10B 177.1(4)
C7 C6A C10A C10 1.3(6)
N6 C6A C10A C10 177.7(3)
C7 C6A C10A C10B -177.9(4)
N6 C6A C10A C10B -1.5(4)
C10 C10A C10B C5A -174.7(4)
C6A C10A C10B C5A 4.3(4)
C10 C10A C10B C11 -59.6(5)
C6A C10A C10B C11 119.4(3)
C10 C10A C10B C22 69.2(5)
C6A C10A C10B C22 -111.7(3)
N6 C5A C10B C10A -6.7(4)
N5 C5A C10B C10A 173.0(3)
N6 C5A C10B C11 -125.4(4)
N5 C5A C10B C11 54.3(4)
N6 C5A C10B C22 111.3(4)
N5 C5A C10B C22 -69.0(4)
S11 N11 C11 C1A 111.9(3)
S11 N11 C11 C10B -123.7(3)
C1 C1A C11 N11 -37.0(5)
C4A C1A C11 N11 148.4(4)
C1 C1A C11 C10B -162.4(4)
C4A C1A C11 C10B 23.0(5)
C10A C10B C11 N11 77.9(4)
C5A C10B C11 N11 -172.8(3)
C22 C10B C11 N11 -51.0(4)
C10A C10B C11 C1A -155.9(3)
C5A C10B C11 C1A -46.7(4)
C22 C10B C11 C1A 75.2(4)
O11 S11 C12 C15 -45.8(3)
N11 S11 C12 C15 68.9(3)
O11 S11 C12 C13 -169.5(3)
N11 S11 C12 C13 -54.8(3)
O11 S11 C12 C14 71.9(3)
N11 S11 C12 C14 -173.5(3)
N5 C5 C16 C17 -0.1(6)
N5 C5 C16 C21 179.7(4)
C21 C16 C17 C18 0.6(8)
C5 C16 C17 C18 -179.6(4)
C16 C17 C18 C19 -0.8(8)
C17 C18 C19 C20 1.0(9)
C18 C19 C20 C21 -1.1(9)
C19 C20 C21 C16 0.9(8)
C17 C16 C21 C20 -0.7(7)
C5 C16 C21 C20 179.5(4)
C10A C10B C22 C23 53.3(4)
C5A C10B C22 C23 -56.0(4)
C11 C10B C22 C23 -177.2(3)
C10B C22 C23 C24 125.9(5)
C32 C31 C31A C34A 0.5(6)
C32 C31 C31A C41 -177.8(4)
C31A C31 C32 C33 -1.9(6)
C31 C32 C33 C34 1.8(6)
C32 C33 C34 C34A -0.3(6)
C33 C34 C34A C31A -1.2(6)
C33 C34 C34A N35 176.6(4)
C31 C31A C34A C34 1.0(6)
C41 C31A C34A C34 179.4(4)
C31 C31A C34A N35 -176.8(3)
C41 C31A C34A N35 1.6(5)
C35A N35 C34A C34 170.8(4)
C35 N35 C34A C34 -26.0(5)
C35A N35 C34A C31A -11.4(5)
C35 N35 C34A C31A 151.8(4)
C36A N36 C35A N35 -173.7(4)
C36A N36 C35A C40B 4.0(4)
C34A N35 C35A N36 160.0(4)
C35 N35 C35A N36 -3.8(6)
C34A N35 C35A C40B -17.6(5)
C35 N35 C35A C40B 178.6(3)
C35A N35 C35 C46 -97.2(4)
C34A N35 C35 C46 99.5(4)
C35A N36 C36A C37 179.3(4)
C35A N36 C36A C40A -0.9(4)
C40A C36A C37 C38 -0.2(6)
N36 C36A C37 C38 179.6(4)
C36A C37 C38 C39 -0.4(7)
C37 C38 C39 C40 0.4(8)
C38 C39 C40 C40A 0.2(8)
C39 C40 C40A C36A -0.8(7)
C39 C40 C40A C40B -176.6(5)
C37 C36A C40A C40 0.8(6)
N36 C36A C40A C40 -179.1(4)
C37 C36A C40A C40B 177.5(4)
N36 C36A C40A C40B -2.4(4)
N36 C35A C40B C40A -5.1(4)
N35 C35A C40B C40A 172.6(3)
N36 C35A C40B C41 -125.5(4)
N35 C35A C40B C41 52.3(4)
N36 C35A C40B C52 112.2(4)
N35 C35A C40B C52 -70.1(4)
C40 C40A C40B C35A -179.8(5)
C36A C40A C40B C35A 4.0(4)
C40 C40A C40B C41 -67.1(6)
C36A C40A C40B C41 116.7(4)
C40 C40A C40B C52 62.2(6)
C36A C40A C40B C52 -114.0(4)
S41 N41 C41 C31A 104.9(3)
S41 N41 C41 C40B -131.5(3)
C31 C31A C41 N41 -22.4(5)
C34A C31A C41 N41 159.3(3)
C31 C31A C41 C40B -148.1(4)
C34A C31A C41 C40B 33.6(5)
C35A C40B C41 N41 176.7(3)
C40A C40B C41 N41 69.1(4)
C52 C40B C41 N41 -60.2(4)
C35A C40B C41 C31A -56.2(4)
C40A C40B C41 C31A -163.7(3)
C52 C40B C41 C31A 66.9(4)
O41 S41 C42 C43 -170.2(3)
N41 S41 C42 C43 -54.8(3)
O41 S41 C42 C45 -45.7(3)
N41 S41 C42 C45 69.7(3)
O41 S41 C42 C44 72.1(3)
N41 S41 C42 C44 -172.6(3)
N35 C35 C46 C47 -21.9(5)
N35 C35 C46 C51 161.0(4)
C51 C46 C47 C48 -0.4(7)
C35 C46 C47 C48 -177.5(4)
C46 C47 C48 C49 1.3(8)
C47 C48 C49 C50 -1.1(8)
C48 C49 C50 C51 0.1(8)
C49 C50 C51 C46 0.7(7)
C47 C46 C51 C50 -0.6(6)
C35 C46 C51 C50 176.6(4)
C35A C40B C52 C53 -46.7(5)
C40A C40B C52 C53 62.0(5)
C41 C40B C52 C53 -166.2(4)
C40B C52 C53 C54 126.4(5)
